data_2205608
loop_
_publ_author_name
'Gasque, Laura'
'Mijangos, Edgar'
'Ortiz-Frade, Luis '

_publ_section_title
;[\m-5,11-Bis(dimethylethyleneamino)-2,8-dimethyl-1,4,5,6,7,10,11,12-octahydroimidazo[4,5-<i>h</i>]imidazo[4,5-<i>c</i>][1,6]diazecine]bis[aquasulfatocopper(II)]
 hexahydrate: a dinuclear copper sulfate complex based on a diazecine ligand
;
_journal_issue 4
_journal_name_full 'Acta Crystallographica Section E'
_journal_page_first m673
_journal_page_last m676
_journal_paper_doi 10.1107/S1600536805006896
_journal_volume 61
_journal_year 2005
_chemical_formula_iupac '[Cu2 (S O4)2 (C20 H36 N8) (H2 O)2] , 6H2 O'
_chemical_formula_moiety 'C20 H40 Cu2 N8 O10 S2 , 6H2 O'
_chemical_formula_sum 'C20 H52 Cu2 N8 O16 S2'
_chemical_formula_weight 851.9
_chemical_name_systematic
;\m-[2,8-Dimethyl-5,11-bis(dimethylethyleneamine)-1,4,5,6,7,10,11,12-
octahydroimidazo[4,5-h]imidazo[4,5-c][1,6]diazecine]bis[aquasulfatocopper(II)]
hexahydrate
;
_space_group_IT_number 2
_symmetry_cell_setting triclinic
_symmetry_space_group_name_Hall '-P 1'
_symmetry_space_group_name_H-M 'P -1'
_atom_sites_solution_hydrogens geom
_atom_sites_solution_primary direct
_atom_sites_solution_secondary difmap
_audit_creation_method 'WinGX routine CIF_UPDATE'
_cell_angle_alpha 103.600(10)
_cell_angle_beta 93.360(10)
_cell_angle_gamma 108.750(10)
_cell_formula_units_Z 1
_cell_length_a 6.902(2)
_cell_length_b 9.036(2)
_cell_length_c 15.164(4)
_cell_measurement_reflns_used 51
_cell_measurement_temperature 298(2)
_cell_measurement_theta_max 22.573
_cell_measurement_theta_min 4.95
_cell_volume 861.1(4)
_computing_cell_refinement XSCANS
_computing_data_collection 'XSCANS (Siemens, 1996)'
_computing_data_reduction XSCANS
_computing_molecular_graphics 'ORTEP-3 for Windows (Farrugia, 1997)'
_computing_publication_material 'WinGX (Farrugia, 1999)'
_computing_structure_refinement 'SHELXL97 (Sheldrick, 1997)'
_computing_structure_solution 'SHELXS97 (Sheldrick, 1997)'
_diffrn_ambient_temperature 298(2)
_diffrn_measured_fraction_theta_full 0.987
_diffrn_measured_fraction_theta_max 0.987
_diffrn_measurement_device 'Siemens P4'
_diffrn_measurement_method 2\q/\w
_diffrn_radiation_monochromator graphite
_diffrn_radiation_type MoK\a
_diffrn_radiation_wavelength 0.71073
_diffrn_reflns_av_R_equivalents 0.0499
_diffrn_reflns_limit_h_max 9
_diffrn_reflns_limit_h_min -1
_diffrn_reflns_limit_k_max 11
_diffrn_reflns_limit_k_min -12
_diffrn_reflns_limit_l_max 21
_diffrn_reflns_limit_l_min -21
_diffrn_reflns_number 6105
_diffrn_reflns_theta_full 30
_diffrn_reflns_theta_max 30
_diffrn_reflns_theta_min 1.4
_diffrn_standards_decay_% 6.32
_diffrn_standards_interval_count 97
_diffrn_standards_number 3
_exptl_absorpt_coefficient_mu 1.436
_exptl_absorpt_correction_type none
_exptl_crystal_colour green
_exptl_crystal_density_diffrn 1.643
_exptl_crystal_density_method 'not measured'
_exptl_crystal_description prism
_exptl_crystal_F_000 446
_exptl_crystal_size_max 0.25
_exptl_crystal_size_mid 0.1
_exptl_crystal_size_min 0.1
_refine_diff_density_max 0.659
_refine_diff_density_min -0.571
_refine_ls_extinction_method none
_refine_ls_goodness_of_fit_ref 0.978
_refine_ls_hydrogen_treatment mixed
_refine_ls_matrix_type full
_refine_ls_number_parameters 244
_refine_ls_number_reflns 4960
_refine_ls_number_restraints 12
_refine_ls_restrained_S_all 0.977
_refine_ls_R_factor_all 0.1276
_refine_ls_R_factor_gt 0.0609
_refine_ls_shift/su_max 0.000
_refine_ls_shift/su_mean 0.000
_refine_ls_structure_factor_coef Fsqd
_refine_ls_weighting_details 'calc w = 1/[\s^2^(Fo^2^)+(0.0626P)^2^] where P = (Fo^2^+2Fc^2^)/3'
_refine_ls_weighting_scheme calc
_refine_ls_wR_factor_gt 0.1179
_refine_ls_wR_factor_ref 0.1482
_reflns_number_gt 2931
_reflns_number_total 4960
_reflns_threshold_expression I>2\s(I)
_cod_data_source_file wk6042.cif
_cod_data_source_block I
_cod_database_code 2205608
_cod_database_fobs_code 2205608

loop_
_symmetry_equiv_pos_as_xyz
'x, y, z'
'-x, -y, -z'

loop_
_atom_site_label
_atom_site_fract_x
_atom_site_fract_y
_atom_site_fract_z
_atom_site_U_iso_or_equiv
_atom_site_adp_type
_atom_site_calc_flag
_atom_site_refinement_flags
_atom_site_occupancy
_atom_site_type_symbol
Cu1 0.91530(9) 0.78851(6) 0.70690(4) 0.01848(15) Uani d . 1 Cu
C2 0.7129(7) 0.7272(5) 0.5026(3) 0.0222(9) Uani d . 1 C
C4 0.7944(6) 0.5371(5) 0.5427(3) 0.0176(8) Uani d . 1 C
C5 0.7452(7) 0.4852(5) 0.4500(3) 0.0205(9) Uani d . 1 C
C6 0.8753(7) 0.4720(5) 0.6138(3) 0.0199(9) Uani d . 1 C
H6A 0.7697 0.4345 0.6509 0.024 Uiso calc R 1 H
H6B 0.9183 0.3823 0.5849 0.024 Uiso calc R 1 H
C8 1.1243(7) 0.5762(5) 0.7575(3) 0.0237(9) Uani d . 1 C
H8A 1.2689 0.6406 0.7792 0.028 Uiso calc R 1 H
H8B 1.1097 0.4625 0.7451 0.028 Uiso calc R 1 H
C9 0.9963(9) 0.6158(6) 0.8295(3) 0.0320(11) Uani d . 1 C
H9A 0.8586 0.5346 0.8141 0.038 Uiso calc R 1 H
H9B 1.0574 0.6126 0.888 0.038 Uiso calc R 1 H
C12 1.1806(10) 0.9094(7) 0.8826(4) 0.0501(16) Uani d . 1 C
H12A 1.1668 1.0136 0.8885 0.075 Uiso calc R 1 H
H12B 1.2868 0.8998 0.8459 0.075 Uiso calc R 1 H
H12C 1.2169 0.8988 0.9424 0.075 Uiso calc R 1 H
C11 0.8161(12) 0.7931(8) 0.8953(4) 0.0546(18) Uani d . 1 C
H11A 0.8504 0.778 0.954 0.082 Uiso calc R 1 H
H11B 0.6865 0.7116 0.8652 0.082 Uiso calc R 1 H
H11C 0.8052 0.8986 0.9035 0.082 Uiso calc R 1 H
C13 0.6654(9) 0.8767(6) 0.5040(3) 0.0325(11) Uani d . 1 C
H13A 0.6037 0.9053 0.5576 0.049 Uiso calc R 1 H
H13B 0.571 0.8578 0.4501 0.049 Uiso calc R 1 H
H13C 0.7908 0.9637 0.5052 0.049 Uiso calc R 1 H
C14 1.2291(7) 0.6565(5) 0.6157(3) 0.0216(9) Uani d . 1 C
H14A 1.2027 0.728 0.5815 0.026 Uiso calc R 1 H
H14B 1.3577 0.7165 0.6571 0.026 Uiso calc R 1 H
N1 0.6929(6) 0.6092(4) 0.4261(2) 0.0231(8) Uani d . 1 N
H1 0.6541 0.6099 0.3713 0.028 Uiso calc R 1 H
N3 0.7759(6) 0.6867(4) 0.5751(2) 0.0219(8) Uani d . 1 N
N7 1.0562(5) 0.6110(4) 0.6716(2) 0.0177(7) Uani d . 1 N
N10 0.9812(7) 0.7795(5) 0.8380(3) 0.0312(9) Uani d . 1 N
O1 1.1668(6) 0.9836(4) 0.6799(3) 0.0367(9) Uani d D 1 O
O2 0.7332(5) 0.9176(4) 0.7371(2) 0.0270(7) Uani d . 1 O
O1W 0.2731(6) 0.3758(5) 0.8992(3) 0.0409(9) Uani d D 1 O
O3 0.9299(6) 1.1708(4) 0.7052(3) 0.0446(10) Uani d . 1 O
O2W 0.6273(8) 0.3235(7) 0.9753(3) 0.0656(15) Uani d D 1 O
O4 0.8566(7) 1.1692(5) 0.8585(3) 0.0505(11) Uani d . 1 O
O3W 0.4710(6) 0.3846(4) 0.7449(2) 0.0316(8) Uani d D 1 O
O5 0.5820(6) 1.1208(5) 0.7389(4) 0.0580(13) Uani d . 1 O
S1 0.77740(19) 1.09736(14) 0.76037(9) 0.0297(3) Uani d . 1 S
H1O 1.121(7) 1.061(6) 0.689(4) 0.045 Uiso d D 1 H
H2O 1.286(6) 1.024(6) 0.712(4) 0.045 Uiso d D 1 H
H1W 0.284(9) 0.449(5) 0.941(3) 0.045 Uiso d D 1 H
H2W 0.152(4) 0.315(6) 0.894(4) 0.045 Uiso d D 1 H
H5W 0.409(8) 0.393(7) 0.792(3) 0.045 Uiso d D 1 H
H6W 0.522(8) 0.315(6) 0.748(4) 0.045 Uiso d D 1 H
H3W 0.521(7) 0.321(7) 0.945(4) 0.045 Uiso d D 1 H
H4W 0.690(7) 0.282(7) 0.939(4) 0.045 Uiso d D 1 H

loop_
_atom_site_aniso_label
_atom_site_aniso_U_11
_atom_site_aniso_U_22
_atom_site_aniso_U_33
_atom_site_aniso_U_12
_atom_site_aniso_U_13
_atom_site_aniso_U_23
Cu1 0.0230(3) 0.0169(3) 0.0167(3) 0.0102(2) 0.0025(2) 0.00214(19)
C2 0.020(2) 0.023(2) 0.025(2) 0.0096(18) 0.0033(18) 0.0063(18)
C4 0.0157(19) 0.0145(19) 0.022(2) 0.0058(16) 0.0041(16) 0.0016(16)
C5 0.019(2) 0.021(2) 0.021(2) 0.0073(17) 0.0022(17) 0.0043(17)
C6 0.021(2) 0.018(2) 0.020(2) 0.0057(17) 0.0039(17) 0.0040(16)
C8 0.032(3) 0.025(2) 0.019(2) 0.017(2) 0.0000(19) 0.0062(17)
C9 0.045(3) 0.033(3) 0.023(2) 0.020(2) 0.006(2) 0.008(2)
C12 0.066(4) 0.043(3) 0.030(3) 0.014(3) -0.019(3) 0.002(2)
C11 0.090(5) 0.068(4) 0.034(3) 0.056(4) 0.031(3) 0.021(3)
C13 0.048(3) 0.031(3) 0.027(2) 0.025(2) 0.003(2) 0.010(2)
C14 0.018(2) 0.021(2) 0.022(2) 0.0062(17) 0.0032(17) -0.0002(17)
N1 0.026(2) 0.028(2) 0.0169(18) 0.0138(17) 0.0015(15) 0.0035(15)
N3 0.027(2) 0.0219(18) 0.0185(18) 0.0135(16) 0.0046(15) 0.0016(14)
N7 0.0215(18) 0.0153(17) 0.0158(17) 0.0082(14) 0.0013(14) 0.0009(13)
N10 0.050(3) 0.027(2) 0.0204(19) 0.021(2) 0.0025(19) 0.0022(16)
O1 0.0298(19) 0.0247(18) 0.056(3) 0.0089(16) 0.0089(18) 0.0117(17)
O2 0.0306(18) 0.0176(15) 0.0333(18) 0.0117(14) 0.0064(15) 0.0024(13)
O1W 0.039(2) 0.047(2) 0.036(2) 0.0183(19) 0.0045(18) 0.0046(18)
O3 0.048(2) 0.0287(19) 0.062(3) 0.0153(18) 0.013(2) 0.0175(18)
O2W 0.072(3) 0.082(4) 0.045(3) 0.054(3) -0.011(2) -0.014(2)
O4 0.054(3) 0.039(2) 0.044(2) 0.014(2) -0.003(2) -0.0125(18)
O3W 0.038(2) 0.039(2) 0.0279(18) 0.0230(17) 0.0049(15) 0.0135(16)
O5 0.033(2) 0.032(2) 0.110(4) 0.0215(18) -0.008(2) 0.009(2)
S1 0.0252(6) 0.0201(6) 0.0416(7) 0.0133(5) -0.0018(5) -0.0020(5)

loop_
_atom_type_symbol
_atom_type_description
_atom_type_scat_dispersion_real
_atom_type_scat_dispersion_imag
_atom_type_scat_source
C C 0.0033 0.0016 'International Tables Vol C Tables 4.2.6.8 and 6.1.1.4'
H H 0 0 'International Tables Vol C Tables 4.2.6.8 and 6.1.1.4'
Cu Cu 0.3201 1.2651 'International Tables Vol C Tables 4.2.6.8 and 6.1.1.4'
N N 0.0061 0.0033 'International Tables Vol C Tables 4.2.6.8 and 6.1.1.4'
O O 0.0106 0.006 'International Tables Vol C Tables 4.2.6.8 and 6.1.1.4'
S S 0.1246 0.1234 'International Tables Vol C Tables 4.2.6.8 and 6.1.1.4'

loop_
_geom_angle_atom_site_label_1
_geom_angle_atom_site_label_2
_geom_angle_atom_site_label_3
_geom_angle_site_symmetry_1
_geom_angle_site_symmetry_3
_geom_angle
_geom_angle_publ_flag
O2 Cu1 N3 . . 93.79(14) yes
O2 Cu1 N10 . . 95.13(15) yes
N3 Cu1 N10 . . 152.59(17) yes
O2 Cu1 N7 . . 168.72(13) yes
N3 Cu1 N7 . . 81.75(14) yes
N10 Cu1 N7 . . 84.53(15) yes
O2 Cu1 O1 . . 95.41(14) yes
N3 Cu1 O1 . . 96.43(15) yes
N10 Cu1 O1 . . 108.43(17) yes
N7 Cu1 O1 . . 95.38(14) yes
N3 C2 N1 . . 109.5(4) ?
N3 C2 C13 . . 126.2(4) ?
N1 C2 C13 . . 124.2(4) ?
C5 C4 N3 . . 110.4(4) ?
C5 C4 C6 . . 134.0(4) ?
N3 C4 C6 . . 115.4(3) ?
C4 C5 N1 . . 104.3(4) ?
C4 C5 C14 . 2_766 129.4(4) ?
N1 C5 C14 . 2_766 125.7(4) ?
N7 C6 C4 . . 105.7(3) ?
N7 C6 H6A . . 110.6 ?
C4 C6 H6A . . 110.6 ?
N7 C6 H6B . . 110.6 ?
C4 C6 H6B . . 110.6 ?
H6A C6 H6B . . 108.7 ?
N7 C8 C9 . . 109.9(4) ?
N7 C8 H8A . . 109.7 ?
C9 C8 H8A . . 109.7 ?
N7 C8 H8B . . 109.7 ?
C9 C8 H8B . . 109.7 ?
H8A C8 H8B . . 108.2 ?
N10 C9 C8 . . 111.5(4) ?
N10 C9 H9A . . 109.3 ?
C8 C9 H9A . . 109.3 ?
N10 C9 H9B . . 109.3 ?
C8 C9 H9B . . 109.3 ?
H9A C9 H9B . . 108 ?
N10 C12 H12A . . 109.5 ?
N10 C12 H12B . . 109.5 ?
H12A C12 H12B . . 109.5 ?
N10 C12 H12C . . 109.5 ?
H12A C12 H12C . . 109.5 ?
H12B C12 H12C . . 109.5 ?
N10 C11 H11A . . 109.5 ?
N10 C11 H11B . . 109.5 ?
H11A C11 H11B . . 109.5 ?
N10 C11 H11C . . 109.5 ?
H11A C11 H11C . . 109.5 ?
H11B C11 H11C . . 109.5 ?
C2 C13 H13A . . 109.5 ?
C2 C13 H13B . . 109.5 ?
H13A C13 H13B . . 109.5 ?
C2 C13 H13C . . 109.5 ?
H13A C13 H13C . . 109.5 ?
H13B C13 H13C . . 109.5 ?
C5 C14 N7 2_766 . 113.9(4) ?
C5 C14 H14A 2_766 . 108.8 ?
N7 C14 H14A . . 108.8 ?
C5 C14 H14B 2_766 . 108.8 ?
N7 C14 H14B . . 108.8 ?
H14A C14 H14B . . 107.7 ?
C2 N1 C5 . . 109.0(4) ?
C2 N1 H1 . . 125.5 ?
C5 N1 H1 . . 125.5 ?
C2 N3 C4 . . 106.7(3) yes
C2 N3 Cu1 . . 140.7(3) yes
C4 N3 Cu1 . . 110.3(3) yes
C8 N7 C6 . . 111.8(3) yes
C8 N7 C14 . . 112.8(3) yes
C6 N7 C14 . . 110.2(3) yes
C8 N7 Cu1 . . 108.4(2) yes
C6 N7 Cu1 . . 99.8(2) yes
C14 N7 Cu1 . . 113.2(3) yes
C12 N10 C11 . . 109.6(5) ?
C12 N10 C9 . . 110.8(4) yes
C11 N10 C9 . . 107.4(4) yes
C12 N10 Cu1 . . 109.8(3) yes
C11 N10 Cu1 . . 113.7(3) yes
C9 N10 Cu1 . . 105.5(3) yes
Cu1 O1 H1O . . 103(4) yes
Cu1 O1 H2O . . 123(4) yes
H1O O1 H2O . . 104(4) yes
S1 O2 Cu1 . . 131.3(2) yes
H1W O1W H2W . . 104(5) yes
H3W O2W H4W . . 107(4) yes
H5W O3W H6W . . 104(4) yes
O5 S1 O4 . . 110.0(3) yes
O5 S1 O3 . . 110.3(3) yes
O4 S1 O3 . . 110.2(3) yes
O5 S1 O2 . . 107.0(2) yes
O4 S1 O2 . . 109.5(2) ?
O3 S1 O2 . . 109.8(2) ?

loop_
_geom_bond_atom_site_label_1
_geom_bond_atom_site_label_2
_geom_bond_site_symmetry_2
_geom_bond_distance
_geom_bond_publ_flag
Cu1 O2 . 1.977(3) yes
Cu1 N3 . 2.027(4) yes
Cu1 N10 . 2.039(4) yes
Cu1 N7 . 2.113(3) yes
Cu1 O1 . 2.179(4) yes
C2 N3 . 1.329(6) yes
C2 N1 . 1.343(5) yes
C2 C13 . 1.485(6) no
C4 C5 . 1.358(6) no
C4 N3 . 1.375(5) yes
C4 C6 . 1.503(6) yes
C5 N1 . 1.396(6) yes
C5 C14 2_766 1.493(6) ?
C6 N7 . 1.501(5) yes
C6 H6A . 0.97 ?
C6 H6B . 0.97 ?
C8 N7 . 1.494(5) yes
C8 C9 . 1.494(6) ?
C8 H8A . 0.97 ?
C8 H8B . 0.97 ?
C9 N10 . 1.493(6) yes
C9 H9A . 0.97 ?
C9 H9B . 0.97 ?
C12 N10 . 1.486(7) yes
C12 H12A . 0.96 ?
C12 H12B . 0.96 ?
C12 H12C . 0.96 ?
C11 N10 . 1.491(7) yes
C11 H11A . 0.96 ?
C11 H11B . 0.96 ?
C11 H11C . 0.96 ?
C13 H13A . 0.96 ?
C13 H13B . 0.96 ?
C13 H13C . 0.96 ?
C14 C5 2_766 1.493(6) ?
C14 N7 . 1.511(6) yes
C14 H14A . 0.97 ?
C14 H14B . 0.97 ?
N1 H1 . 0.86 ?
O1 H1O . 0.84(4) yes
O1 H2O . 0.85(4) yes
O2 S1 . 1.502(3) yes
O1W H1W . 0.78(4) yes
O1W H2W . 0.83(2) yes
O3 S1 . 1.471(4) yes
O2W H3W . 0.83(4) yes
O2W H4W . 0.81(4) yes
O4 S1 . 1.469(4) yes
O3W H5W . 0.85(4) yes
O3W H6W . 0.82(4) yes
O5 S1 . 1.461(4) yes

loop_
_geom_hbond_atom_site_label_D
_geom_hbond_atom_site_label_H
_geom_hbond_atom_site_label_A
_geom_hbond_site_symmetry_A
_geom_hbond_distance_DH
_geom_hbond_distance_HA
_geom_hbond_distance_DA
_geom_hbond_angle_DHA
O1 H1O O2 1 0.84(4) 2.80(5) 3.077(5) 102(4)
O1 H1O O3 1 0.84(4) 1.89(4) 2.688(5) 159(5)
O1 H1O S1 1 0.84(4) 2.75(5) 3.368(4) 132(5)
O2W H3W O1W 1 0.83(4) 2.06(4) 2.864(6) 163(5)
O3W H5W O1W 1 0.85(4) 1.94(4) 2.783(5) 170(5)
O2W H4W O4 1_545 0.81(4) 2.05(4) 2.859(6) 174(6)
O2W H4W O5 1_545 0.81(4) 2.98(5) 3.566(7) 131(4)
O3W H6W O5 1_545 0.82(4) 1.91(4) 2.713(5) 167(6)
O1 H2O O5 1_655 0.85(4) 1.92(4) 2.728(5) 158(6)
O1W H1W O2W 2_667 0.78(4) 2.02(4) 2.773(6) 162(6)
N1 H1 O3W 2_666 0.86 1.93 2.788(5) 171
O1 H2O O3W 1_665 0.85(4) 3.00(5) 3.420(5) 113(4)
O1W H2W S1 1_445 0.83(2) 2.98(4) 3.688(4) 145(5)
O1W H2W O3 1_445 0.83(2) 2.95(5) 3.391(6) 116(5)
O1W H2W O4 1_445 0.83(2) 2.00(2) 2.815(6) 170(6)

loop_
_geom_torsion_atom_site_label_1
_geom_torsion_atom_site_label_2
_geom_torsion_atom_site_label_3
_geom_torsion_atom_site_label_4
_geom_torsion_site_symmetry_1
_geom_torsion_site_symmetry_4
_geom_torsion
N3 C4 C5 N1 . . -0.6(5)
C6 C4 C5 N1 . . -176.0(4)
N3 C4 C5 C14 . 2_766 170.4(4)
C6 C4 C5 C14 . 2_766 -4.9(8)
C5 C4 C6 N7 . . 129.9(5)
N3 C4 C6 N7 . . -45.2(5)
N7 C8 C9 N10 . . -48.3(5)
N3 C2 N1 C5 . . 0.1(5)
C13 C2 N1 C5 . . -178.4(4)
C4 C5 N1 C2 . . 0.3(5)
C14 C5 N1 C2 2_766 . -171.2(4)
N1 C2 N3 C4 . . -0.4(5)
C13 C2 N3 C4 . . 178.0(4)
N1 C2 N3 Cu1 . . 159.5(4)
C13 C2 N3 Cu1 . . -22.1(8)
C5 C4 N3 C2 . . 0.7(5)
C6 C4 N3 C2 . . 177.0(4)
C5 C4 N3 Cu1 . . -165.9(3)
C6 C4 N3 Cu1 . . 10.4(4)
O2 Cu1 N3 C2 . . 48.2(5)
N10 Cu1 N3 C2 . . 157.0(5)
N7 Cu1 N3 C2 . . -142.2(5)
O1 Cu1 N3 C2 . . -47.7(5)
O2 Cu1 N3 C4 . . -152.4(3)
N10 Cu1 N3 C4 . . -43.5(5)
N7 Cu1 N3 C4 . . 17.2(3)
O1 Cu1 N3 C4 . . 111.8(3)
C9 C8 N7 C6 . . -84.2(4)
C9 C8 N7 C14 . . 151.0(4)
C9 C8 N7 Cu1 . . 24.8(4)
C4 C6 N7 C8 . . 167.4(3)
C4 C6 N7 C14 . . -66.4(4)
C4 C6 N7 Cu1 . . 52.9(3)
C5 C14 N7 C8 2_766 . 87.4(4)
C5 C14 N7 C6 2_766 . -38.2(5)
C5 C14 N7 Cu1 2_766 . -149.0(3)
O2 Cu1 N7 C8 . . -88.7(7)
N3 Cu1 N7 C8 . . -156.1(3)
N10 Cu1 N7 C8 . . 0.1(3)
O1 Cu1 N7 C8 . . 108.2(3)
O2 Cu1 N7 C6 . . 28.3(8)
N3 Cu1 N7 C6 . . -39.1(2)
N10 Cu1 N7 C6 . . 117.1(3)
O1 Cu1 N7 C6 . . -134.8(2)
O2 Cu1 N7 C14 . . 145.4(6)
N3 Cu1 N7 C14 . . 78.0(3)
N10 Cu1 N7 C14 . . -125.8(3)
O1 Cu1 N7 C14 . . -17.7(3)
C8 C9 N10 C12 . . -72.4(5)
C8 C9 N10 C11 . . 167.8(4)
C8 C9 N10 Cu1 . . 46.3(5)
O2 Cu1 N10 C12 . . -96.3(4)
N3 Cu1 N10 C12 . . 155.2(4)
N7 Cu1 N10 C12 . . 95.0(4)
O1 Cu1 N10 C12 . . 1.2(4)
O2 Cu1 N10 C11 . . 26.9(4)
N3 Cu1 N10 C11 . . -81.6(5)
N7 Cu1 N10 C11 . . -141.8(4)
O1 Cu1 N10 C11 . . 124.3(4)
O2 Cu1 N10 C9 . . 144.3(3)
N3 Cu1 N10 C9 . . 35.8(5)
N7 Cu1 N10 C9 . . -24.4(3)
O1 Cu1 N10 C9 . . -118.3(3)
N3 Cu1 O2 S1 . . -112.5(3)
N10 Cu1 O2 S1 . . 93.5(3)
N7 Cu1 O2 S1 . . -178.8(6)
O1 Cu1 O2 S1 . . -15.7(3)
Cu1 O2 S1 O5 . . 156.7(3)
Cu1 O2 S1 O4 . . -84.0(3)
Cu1 O2 S1 O3 . . 37.0(3)
